data_4349135
loop_
_publ_author_name
'Huff, Gregory S.'
'Lo, Warrick K. C.'
'Horvath, Raphael'
'Turner, Jack O.'
'Sun, Xue-Zhong'
'Weal, Geoffrey R.'
'Davidson, Hannah J.'
'Kennedy, Aaron D. W.'
'McAdam, C. John'
'Crowley, James D.'
'George, Michael W.'
'Gordon, Keith C.'

_publ_section_title
;
 Excited States of Triphenylamine-Substituted 2-Pyridyl-1,2,3-triazole
 Complexes.
;
_journal_issue 23
_journal_name_full 'Inorganic chemistry'
_journal_page_first 12238
_journal_page_last 12253
_journal_paper_doi 10.1021/acs.inorgchem.6b01959
_journal_volume 55
_journal_year 2016
_chemical_formula_sum 'C25 H18 N2'
_chemical_formula_weight 346.41
_space_group_crystal_system monoclinic
_space_group_IT_number 14
_space_group_name_Hall '-P 2ybc'
_space_group_name_H-M_alt 'P 1 21/c 1'
_atom_sites_solution_hydrogens geom
_audit_creation_method SHELXL-2014
_cell_angle_alpha 90
_cell_angle_beta 100.015(2)
_cell_angle_gamma 90
_cell_formula_units_Z 4
_cell_length_a 9.2716(2)
_cell_length_b 9.7733(2)
_cell_length_c 20.5433(3)
_cell_measurement_reflns_used 9803
_cell_measurement_temperature 100.0(1)
_cell_measurement_theta_max 76.5440
_cell_measurement_theta_min 5.0160
_cell_volume 1833.15(6)
_computing_cell_refinement
;
CrysAlisPro, Agilent Technologies,
Version 1.171.37.33 (release 27-03-2014 CrysAlis171 .NET)
(compiled Mar 27 2014,17:12:48)
;
_computing_data_collection
;
CrysAlisPro, Agilent Technologies,
Version 1.171.37.33 (release 27-03-2014 CrysAlis171 .NET)
(compiled Mar 27 2014,17:12:48)
;
_computing_data_reduction
;
CrysAlisPro, Agilent Technologies,
Version 1.171.37.33 (release 27-03-2014 CrysAlis171 .NET)
(compiled Mar 27 2014,17:12:48)
;
_computing_structure_refinement 'SHELXL-2014 (Sheldrick, 2014)'
_computing_structure_solution 'SIR97 (Altomare et al., 1997)'
_diffrn_ambient_temperature 100.0(1)
_diffrn_detector_area_resol_mean 5.1725
_diffrn_measured_fraction_theta_full 0.999
_diffrn_measured_fraction_theta_max 0.992
_diffrn_measurement_device_type 'SuperNova, Dual, Cu at zero, Atlas'
_diffrn_measurement_method '\w scans'
_diffrn_radiation_type CuK\a
_diffrn_radiation_wavelength 1.54184
_diffrn_reflns_av_R_equivalents 0.0273
_diffrn_reflns_av_unetI/netI 0.0187
_diffrn_reflns_Laue_measured_fraction_full 0.999
_diffrn_reflns_Laue_measured_fraction_max 0.992
_diffrn_reflns_limit_h_max 11
_diffrn_reflns_limit_h_min -11
_diffrn_reflns_limit_k_max 12
_diffrn_reflns_limit_k_min -8
_diffrn_reflns_limit_l_max 25
_diffrn_reflns_limit_l_min -25
_diffrn_reflns_number 15424
_diffrn_reflns_point_group_measured_fraction_full 0.999
_diffrn_reflns_point_group_measured_fraction_max 0.992
_diffrn_reflns_theta_full 67.000
_diffrn_reflns_theta_max 76.735
_diffrn_reflns_theta_min 4.371
_diffrn_source 'sealed X-ray tube'
_exptl_absorpt_coefficient_mu 0.568
_exptl_absorpt_correction_T_max 0.972
_exptl_absorpt_correction_T_min 0.940
_exptl_absorpt_correction_type gaussian
_exptl_absorpt_process_details
;
CrysAlisPro, Agilent Technologies,
Version 1.171.37.33 (release 27-03-2014 CrysAlis171 .NET)
(compiled Mar 27 2014,17:12:48)
Numerical absorption correction based on gaussian integration over
			a multifaceted crystal model
Empirical absorption correction using spherical harmonics,
 implemented in SCALE3 ABSPACK scaling algorithm.
;
_exptl_crystal_colour orange
_exptl_crystal_density_diffrn 1.255
_exptl_crystal_description irregular
_exptl_crystal_F_000 728
_exptl_crystal_size_max 0.68
_exptl_crystal_size_mid 0.38
_exptl_crystal_size_min 0.22
_refine_diff_density_max 0.195
_refine_diff_density_min -0.270
_refine_diff_density_rms 0.037
_refine_ls_extinction_method none
_refine_ls_goodness_of_fit_ref 0.968
_refine_ls_hydrogen_treatment constr
_refine_ls_matrix_type full
_refine_ls_number_parameters 244
_refine_ls_number_reflns 3828
_refine_ls_number_restraints 0
_refine_ls_restrained_S_all 0.968
_refine_ls_R_factor_all 0.0469
_refine_ls_R_factor_gt 0.0431
_refine_ls_shift/su_max 0.000
_refine_ls_shift/su_mean 0.000
_refine_ls_structure_factor_coef Fsqd
_refine_ls_weighting_details 'w=1/[\s^2^(Fo^2^)+(0.0718P)^2^+0.5865P] where P=(Fo^2^+2Fc^2^)/3'
_refine_ls_weighting_scheme calc
_refine_ls_wR_factor_gt 0.1191
_refine_ls_wR_factor_ref 0.1234
_reflns_Friedel_coverage 0.000
_reflns_number_gt 3449
_reflns_number_total 3828
_reflns_threshold_expression 'I > 2\s(I)'
_cod_data_source_file ic6b01959_si_002.cif
_cod_data_source_block WKLP726
_cod_original_sg_symbol_H-M 'P 21/c'
_cod_database_code 4349135
_shelx_space_group_comment
;
The symmetry employed for this shelxl refinement is uniquely defined
by the following loop, which should always be used as a source of
symmetry information in preference to the above space-group names.
They are only intended as comments.
;
_shelxl_version_number 2014-3

loop_
_space_group_symop_operation_xyz
'x, y, z'
'-x, y+1/2, -z+1/2'
'-x, -y, -z'
'x, -y-1/2, z-1/2'

loop_
_atom_site_label
_atom_site_type_symbol
_atom_site_fract_x
_atom_site_fract_y
_atom_site_fract_z
_atom_site_U_iso_or_equiv
_atom_site_adp_type
_atom_site_occupancy
_atom_site_site_symmetry_order
_atom_site_calc_flag
_atom_site_refinement_flags_posn
_atom_site_refinement_flags_adp
N1 N 0.45152(11) 0.03537(10) 0.81762(5) 0.0314(2) Uani 1 1 d . .
C16 C 0.33873(14) 0.09124(12) 0.61032(6) 0.0312(3) Uani 1 1 d . .
C1 C 0.60174(13) 0.05744(12) 0.84766(6) 0.0291(3) Uani 1 1 d . .
C14 C 0.26794(14) 0.07408(12) 0.71851(7) 0.0329(3) Uani 1 1 d . .
H14 H 0.1950 0.0762 0.7443 0.040 Uiso 1 1 calc R U
C7 C 0.36365(13) -0.04835(12) 0.85199(6) 0.0297(3) Uani 1 1 d . .
C8 C 0.37002(14) -0.02833(13) 0.91948(7) 0.0342(3) Uani 1 1 d . .
H8 H 0.4305 0.0395 0.9411 0.041 Uiso 1 1 calc R U
C11 C 0.19011(14) -0.23136(13) 0.85645(7) 0.0353(3) Uani 1 1 d . .
H11 H 0.1295 -0.2994 0.8351 0.042 Uiso 1 1 calc R U
C15 C 0.23104(14) 0.08952(12) 0.65090(7) 0.0329(3) Uani 1 1 d . .
H15 H 0.1330 0.0990 0.6317 0.039 Uiso 1 1 calc R U
C19 C 0.29919(14) 0.10612(12) 0.53790(6) 0.0323(3) Uani 1 1 d . .
N2 N 0.11932(13) 0.06038(15) 0.43980(6) 0.0459(3) Uani 1 1 d . .
C13 C 0.41373(13) 0.05535(12) 0.74858(6) 0.0295(3) Uani 1 1 d . .
C4 C 0.89673(14) 0.09795(15) 0.89990(7) 0.0370(3) Uani 1 1 d . .
H4 H 0.9954 0.1111 0.9169 0.044 Uiso 1 1 calc R U
C2 C 0.66190(13) 0.18817(12) 0.84915(6) 0.0294(3) Uani 1 1 d . .
H2 H 0.6036 0.2623 0.8329 0.035 Uiso 1 1 calc R U
C6 C 0.68885(14) -0.05243(13) 0.87287(7) 0.0361(3) Uani 1 1 d . .
H6 H 0.6489 -0.1398 0.8720 0.043 Uiso 1 1 calc R U
C21 C 0.20689(15) 0.12152(13) 0.40336(6) 0.0352(3) Uani 1 1 d . .
C3 C 0.80949(14) 0.20771(13) 0.87494(6) 0.0332(3) Uani 1 1 d . .
H3 H 0.8499 0.2949 0.8754 0.040 Uiso 1 1 calc R U
C5 C 0.83548(15) -0.03189(14) 0.89931(7) 0.0391(3) Uani 1 1 d . .
H5 H 0.8931 -0.1055 0.9167 0.047 Uiso 1 1 calc R U
C17 C 0.48398(14) 0.07775(13) 0.64115(6) 0.0344(3) Uani 1 1 d . .
H17 H 0.5576 0.0816 0.6157 0.041 Uiso 1 1 calc R U
C9 C 0.28715(14) -0.10837(14) 0.95487(7) 0.0376(3) Uani 1 1 d . .
H9 H 0.2923 -0.0935 0.9999 0.045 Uiso 1 1 calc R U
C10 C 0.19670(13) -0.21036(14) 0.92348(7) 0.0374(3) Uani 1 1 d . .
H10 H 0.1412 -0.2640 0.9472 0.045 Uiso 1 1 calc R U
C18 C 0.52161(14) 0.05880(13) 0.70858(7) 0.0342(3) Uani 1 1 d . .
H18 H 0.6196 0.0482 0.7276 0.041 Uiso 1 1 calc R U
C12 C 0.27310(13) -0.15172(12) 0.82061(6) 0.0320(3) Uani 1 1 d . .
H12 H 0.2683 -0.1673 0.7756 0.038 Uiso 1 1 calc R U
C23 C 0.38827(18) 0.16792(16) 0.49855(7) 0.0473(4) Uani 1 1 d . .
H23 H 0.4786 0.2040 0.5176 0.057 Uiso 1 1 calc R U
C20 C 0.16706(15) 0.05460(16) 0.50494(7) 0.0429(3) Uani 1 1 d . .
H20 H 0.1064 0.0123 0.5305 0.052 Uiso 1 1 calc R U
C24 C 0.15556(16) 0.12302(15) 0.33255(7) 0.0415(3) Uani 1 1 d . .
C22 C 0.34176(18) 0.17546(15) 0.43081(7) 0.0475(4) Uani 1 1 d . .
H22 H 0.4006 0.2164 0.4040 0.057 Uiso 1 1 calc R U
C25 C 0.11392(17) 0.12054(17) 0.27459(7) 0.0473(4) Uani 1 1 d . .
H25 H 0.0813 0.1186 0.2292 0.057 Uiso 1 1 calc R U

loop_
_atom_site_aniso_label
_atom_site_aniso_U_11
_atom_site_aniso_U_22
_atom_site_aniso_U_33
_atom_site_aniso_U_23
_atom_site_aniso_U_13
_atom_site_aniso_U_12
N1 0.0283(5) 0.0286(5) 0.0398(6) 0.0006(4) 0.0128(4) -0.0036(4)
C16 0.0346(6) 0.0221(5) 0.0406(6) -0.0046(5) 0.0164(5) -0.0050(5)
C1 0.0275(6) 0.0267(6) 0.0365(6) -0.0004(4) 0.0145(5) -0.0006(4)
C14 0.0317(6) 0.0288(6) 0.0428(7) 0.0041(5) 0.0192(5) 0.0014(5)
C7 0.0268(6) 0.0238(5) 0.0420(6) 0.0013(5) 0.0154(5) 0.0015(4)
C8 0.0317(6) 0.0312(6) 0.0425(7) -0.0030(5) 0.0144(5) -0.0004(5)
C11 0.0274(6) 0.0285(6) 0.0514(7) 0.0041(5) 0.0109(5) -0.0007(5)
C15 0.0300(6) 0.0283(6) 0.0432(7) 0.0046(5) 0.0143(5) 0.0007(5)
C19 0.0361(6) 0.0239(6) 0.0411(7) -0.0016(5) 0.0189(5) -0.0014(5)
N2 0.0333(6) 0.0663(8) 0.0401(6) 0.0209(6) 0.0118(5) 0.0034(5)
C13 0.0317(6) 0.0221(5) 0.0376(6) -0.0035(4) 0.0143(5) -0.0026(4)
C4 0.0288(6) 0.0445(7) 0.0401(7) 0.0018(6) 0.0124(5) -0.0016(5)
C2 0.0322(6) 0.0254(6) 0.0327(6) 0.0009(4) 0.0117(5) 0.0001(5)
C6 0.0344(7) 0.0251(6) 0.0530(8) 0.0024(5) 0.0195(6) 0.0015(5)
C21 0.0415(7) 0.0279(6) 0.0417(7) 0.0080(5) 0.0226(5) 0.0080(5)
C3 0.0350(6) 0.0313(6) 0.0357(6) -0.0004(5) 0.0130(5) -0.0067(5)
C5 0.0334(7) 0.0367(7) 0.0509(8) 0.0074(6) 0.0171(6) 0.0084(5)
C17 0.0325(6) 0.0333(6) 0.0417(7) -0.0139(5) 0.0185(5) -0.0092(5)
C9 0.0321(6) 0.0429(7) 0.0413(7) 0.0041(6) 0.0159(5) 0.0045(5)
C10 0.0260(6) 0.0385(7) 0.0508(8) 0.0120(6) 0.0152(5) 0.0010(5)
C18 0.0277(6) 0.0340(6) 0.0436(7) -0.0126(5) 0.0136(5) -0.0060(5)
C12 0.0302(6) 0.0267(6) 0.0414(6) 0.0000(5) 0.0124(5) 0.0008(5)
C23 0.0580(9) 0.0433(8) 0.0482(8) -0.0185(6) 0.0307(7) -0.0259(7)
C20 0.0324(7) 0.0585(9) 0.0399(7) 0.0192(6) 0.0119(5) -0.0026(6)
C24 0.0464(7) 0.0386(7) 0.0464(8) 0.0122(6) 0.0270(6) 0.0124(6)
C22 0.0686(10) 0.0364(7) 0.0474(8) -0.0120(6) 0.0378(7) -0.0209(7)
C25 0.0538(9) 0.0537(9) 0.0394(7) 0.0154(6) 0.0222(6) 0.0165(7)

loop_
_atom_type_symbol
_atom_type_description
_atom_type_scat_dispersion_real
_atom_type_scat_dispersion_imag
_atom_type_scat_source
C C 0.0181 0.0091 'International Tables Vol C Tables 4.2.6.8 and 6.1.1.4'
H H 0.0000 0.0000 'International Tables Vol C Tables 4.2.6.8 and 6.1.1.4'
N N 0.0311 0.0180 'International Tables Vol C Tables 4.2.6.8 and 6.1.1.4'

loop_
_geom_angle_atom_site_label_1
_geom_angle_atom_site_label_2
_geom_angle_atom_site_label_3
_geom_angle
C13 N1 C7 120.85(10)
C13 N1 C1 117.53(10)
C7 N1 C1 117.90(10)
C17 C16 C15 117.35(12)
C17 C16 C19 121.28(11)
C15 C16 C19 121.37(12)
C6 C1 C2 119.78(11)
C6 C1 N1 120.08(11)
C2 C1 N1 120.09(11)
C15 C14 C13 120.73(11)
C8 C7 C12 118.65(11)
C8 C7 N1 118.95(11)
C12 C7 N1 122.39(11)
C9 C8 C7 120.76(12)
C10 C11 C12 120.73(12)
C14 C15 C16 121.35(12)
C20 C19 C23 115.94(12)
C20 C19 C16 119.97(11)
C23 C19 C16 124.07(12)
C20 N2 C21 116.88(13)
C14 C13 C18 118.16(12)
C14 C13 N1 120.91(11)
C18 C13 N1 120.93(11)
C3 C4 C5 119.47(12)
C3 C2 C1 119.86(11)
C5 C6 C1 120.04(12)
N2 C21 C22 122.40(13)
N2 C21 C24 116.17(13)
C22 C21 C24 121.38(12)
C4 C3 C2 120.40(12)
C6 C5 C4 120.43(12)
C18 C17 C16 121.67(11)
C8 C9 C10 120.44(13)
C11 C10 C9 119.20(12)
C17 C18 C13 120.67(12)
C11 C12 C7 120.21(12)
C22 C23 C19 119.65(14)
N2 C20 C19 125.76(12)
C25 C24 C21 178.24(15)
C21 C22 C23 119.37(12)

loop_
_geom_bond_atom_site_label_1
_geom_bond_atom_site_label_2
_geom_bond_distance
N1 C13 1.4141(16)
N1 C7 1.4255(15)
N1 C1 1.4380(16)
C16 C17 1.3913(18)
C16 C15 1.4077(17)
C16 C19 1.4762(18)
C1 C6 1.3886(17)
C1 C2 1.3924(16)
C14 C15 1.3797(18)
C14 C13 1.3971(18)
C7 C8 1.3912(18)
C7 C12 1.3975(17)
C8 C9 1.3875(18)
C11 C10 1.3830(19)
C11 C12 1.3918(17)
C19 C20 1.3871(19)
C19 C23 1.3901(18)
N2 C20 1.3357(18)
N2 C21 1.3372(17)
C13 C18 1.4011(17)
C4 C3 1.3870(19)
C4 C5 1.389(2)
C2 C3 1.3920(17)
C6 C5 1.3881(19)
C21 C22 1.384(2)
C21 C24 1.4498(19)
C17 C18 1.3809(18)
C9 C10 1.387(2)
C23 C22 1.386(2)
C24 C25 1.186(2)
